data_7708926
loop_
_publ_author_name
'Kajiwara, Yuu'
'Miyata, Seiya'
'Nakai, Hidetaka'

_publ_section_title
;
 Unusual motion of the <i>n</i>-methoxypropyl moiety observed in the
 photochromic crystals of an organorhodium dithionite complex with
 <i>n</i>-methoxypropyltetramethylcyclopentadienyl ligands.
;
_journal_issue 1
_journal_name_full 'Dalton transactions (Cambridge, England : 2003)'
_journal_page_first 48
_journal_page_last 52
_journal_paper_doi 10.1039/d1dt03347f
_journal_volume 51
_journal_year 2021
_chemical_absolute_configuration 'CHOOSE rm ad rmad syn or unk'
_chemical_formula_moiety 'C28 H46 O6 Rh2 S2'
_chemical_formula_sum 'C28 H46 O6 Rh2 S2'
_chemical_formula_weight 748.60
_space_group_crystal_system monoclinic
_space_group_IT_number 9
_space_group_name_Hall 'C -2yc'
_space_group_name_H-M_alt 'C 1 c 1'
_atom_sites_solution_hydrogens geom
_atom_sites_solution_primary direct
_atom_sites_solution_secondary difmap
_audit_update_record
;
2021-10-02 deposited with the CCDC.	2021-11-25 downloaded from the CCDC.
;
_cell_angle_alpha 90.0000
_cell_angle_beta 93.949(3)
_cell_angle_gamma 90.0000
_cell_formula_units_Z 4
_cell_length_a 15.0360(6)
_cell_length_b 19.5219(8)
_cell_length_c 10.5714(4)
_cell_measurement_reflns_used 7951
_cell_measurement_temperature 296
_cell_measurement_theta_max 30.65
_cell_measurement_theta_min 3.42
_cell_volume 3095.7(2)
_computing_cell_refinement 'CrysAlisPro 1.171.39.20a (Rigaku OD, 2015)'
_computing_data_collection 'CrysAlisPro 1.171.39.20a (Rigaku OD, 2015)'
_computing_data_reduction 'CrysAlisPro 1.171.39.20a (Rigaku OD, 2015)'
_computing_molecular_graphics 'CrystalStructure 4.2.2'
_computing_publication_material 'CrystalStructure 4.2.2 (Rigaku, 2016)'
_computing_structure_refinement 'SHELXL Version 2014/7 (Sheldrick, 2008)'
_computing_structure_solution 'SHELXT Version 2014/5 (Sheldrick, 2014)'
_diffrn_ambient_temperature 296
_diffrn_detector_area_resol_mean 5.811
_diffrn_measured_fraction_theta_full 0.999
_diffrn_measured_fraction_theta_max 0.908
_diffrn_measurement_device_type 'Rigaku XtaLAB P200'
_diffrn_measurement_method \w
_diffrn_radiation_type 'Mo K\a'
_diffrn_radiation_wavelength 0.71075
_diffrn_reflns_av_R_equivalents 0.0271
_diffrn_reflns_Laue_measured_fraction_full 0.999
_diffrn_reflns_Laue_measured_fraction_max 0.908
_diffrn_reflns_limit_h_max 20
_diffrn_reflns_limit_h_min -21
_diffrn_reflns_limit_k_max 28
_diffrn_reflns_limit_k_min -27
_diffrn_reflns_limit_l_max 14
_diffrn_reflns_limit_l_min -15
_diffrn_reflns_number 16413
_diffrn_reflns_point_group_measured_fraction_full 0.908
_diffrn_reflns_point_group_measured_fraction_max 0.774
_diffrn_reflns_theta_full 25.242
_diffrn_reflns_theta_max 31.173
_diffrn_reflns_theta_min 2.510
_diffrn_standards_number 0
_exptl_absorpt_coefficient_mu 1.237
_exptl_absorpt_correction_T_max 0.884
_exptl_absorpt_correction_T_min 0.853
_exptl_absorpt_correction_type multi-scan
_exptl_absorpt_process_details
;
CrysAlisPro 1.171.39.20a (Rigaku Oxford Diffraction, 2015)
Empirical absorption correction using spherical harmonics,
 implemented in SCALE3 ABSPACK scaling algorithm.
;
_exptl_crystal_colour red-orange
_exptl_crystal_density_diffrn 1.606
_exptl_crystal_density_method 'not measured'
_exptl_crystal_description block
_exptl_crystal_F_000 1536.00
_exptl_crystal_size_max 0.200
_exptl_crystal_size_mid 0.150
_exptl_crystal_size_min 0.100
_refine_diff_density_max 0.92
_refine_diff_density_min -0.53
_refine_ls_abs_structure_details
;
 Flack x determined using 2715 quotients [(I+)-(I-)]/[(I+)+(I-)]
 (Parsons, Flack and Wagner, Acta Cryst. B69 (2013) 249-259).
;
_refine_ls_abs_structure_Flack -0.05(2)
_refine_ls_extinction_method none
_refine_ls_goodness_of_fit_ref 1.052
_refine_ls_hydrogen_treatment constr
_refine_ls_number_parameters 353
_refine_ls_number_reflns 7740
_refine_ls_number_restraints 2
_refine_ls_R_factor_all 0.0399
_refine_ls_R_factor_gt 0.0331
_refine_ls_shift/su_max 0.000
_refine_ls_structure_factor_coef Fsqd
_refine_ls_weighting_details 'w = 1/[\s^2^(Fo^2^)+(0.0416P)^2^+3.6451P] where P=(Fo^2^+2Fc^2^)/3'
_refine_ls_weighting_scheme calc
_refine_ls_wR_factor_gt 0.0791
_refine_ls_wR_factor_ref 0.0825
_reflns_Friedel_coverage 0.702
_reflns_Friedel_fraction_full 0.818
_reflns_Friedel_fraction_max 0.639
_reflns_number_gt 6972
_reflns_number_total 7740
_reflns_threshold_expression F^2^>2.0\s(F^2^)
_cod_data_source_file d1dt03347f2.cif
_cod_data_source_block sample7
_cod_depositor_comments 'Adding full bibliography for 7708925--7708931.cif.'
_cod_database_code 7708926

loop_
_space_group_symop_id
_space_group_symop_operation_xyz
1 +X,+Y,+Z
2 +X,-Y,1/2+Z
3 1/2+X,1/2+Y,+Z
4 1/2+X,1/2-Y,1/2+Z

loop_
_atom_site_label
_atom_site_type_symbol
_atom_site_fract_x
_atom_site_fract_y
_atom_site_fract_z
_atom_site_U_iso_or_equiv
_atom_site_adp_type
_atom_site_occupancy
_atom_site_site_symmetry_order
_atom_site_calc_flag
_atom_site_refinement_flags_posn
_atom_site_refinement_flags_adp
_atom_site_refinement_flags_occupancy
_atom_site_disorder_assembly
_atom_site_disorder_group
Rh1 Rh 0.43915(3) 0.14379(2) 0.05676(3) 0.03129(9) Uani 1 1 d . . . . .
Rh2 Rh 0.51407(2) 0.23251(2) -0.09098(3) 0.03315(10) Uani 1 1 d . . . . .
S1 S 0.31368(9) 0.15514(8) -0.07760(14) 0.0420(3) Uani 1 1 d . . . . .
S2 S 0.38079(9) 0.23328(8) -0.20954(13) 0.0433(3) Uani 1 1 d . . . . .
O1 O 0.2914(4) 0.0949(3) -0.1536(5) 0.0639(13) Uani 1 1 d . . . . .
O2 O 0.2388(3) 0.1883(3) -0.0244(6) 0.0660(14) Uani 1 1 d . . . . .
O3 O 0.3846(3) 0.2018(3) -0.3337(4) 0.0614(13) Uani 1 1 d . . . . .
O4 O 0.3315(4) 0.2972(3) -0.2076(6) 0.0672(14) Uani 1 1 d . . . . .
O7 O 0.7527(6) -0.0357(6) 0.1017(11) 0.139(4) Uani 1 1 d . . . . .
O8 O 0.4960(5) 0.5473(3) -0.1730(8) 0.097(2) Uani 1 1 d . . . . .
C1 C 0.5319(4) 0.0793(3) 0.1837(5) 0.0419(12) Uani 1 1 d . . . . .
C2 C 0.4615(5) 0.0374(3) 0.1303(6) 0.0478(14) Uani 1 1 d . . . . .
C3 C 0.3803(5) 0.0619(5) 0.1704(8) 0.068(2) Uani 1 1 d . . . . .
C4 C 0.3993(6) 0.1193(5) 0.2510(7) 0.070(2) Uani 1 1 d . . . . .
C5 C 0.4922(6) 0.1292(3) 0.2597(6) 0.0572(18) Uani 1 1 d . . . . .
C6 C 0.6287(5) 0.0691(5) 0.1704(10) 0.078(3) Uani 1 1 d . . . . .
H6A H 0.6594 0.1122 0.1866 0.094 Uiso 1 1 calc R U . . .
H6B H 0.6375 0.0559 0.0837 0.094 Uiso 1 1 calc R U . . .
C7 C 0.4736(9) -0.0249(4) 0.0504(10) 0.096(4) Uani 1 1 d . . . . .
H7A H 0.4288 -0.0255 -0.0189 0.115 Uiso 1 1 calc R U . . .
H7B H 0.4680 -0.0653 0.1011 0.115 Uiso 1 1 calc R U . . .
H7C H 0.5316 -0.0239 0.0178 0.115 Uiso 1 1 calc R U . . .
C8 C 0.2920(7) 0.0291(9) 0.1407(14) 0.141(7) Uani 1 1 d . . . . .
H8A H 0.2926 0.0050 0.0617 0.169 Uiso 1 1 calc R U . . .
H8B H 0.2466 0.0638 0.1343 0.169 Uiso 1 1 calc R U . . .
H8C H 0.2798 -0.0024 0.2070 0.169 Uiso 1 1 calc R U . . .
C9 C 0.3321(12) 0.1563(9) 0.3204(12) 0.168(9) Uani 1 1 d . . . . .
H9A H 0.3586 0.1965 0.3590 0.201 Uiso 1 1 calc R U . . .
H9B H 0.3110 0.1270 0.3849 0.201 Uiso 1 1 calc R U . . .
H9C H 0.2831 0.1693 0.2624 0.201 Uiso 1 1 calc R U . . .
C10 C 0.5404(12) 0.1804(5) 0.3445(9) 0.127(6) Uani 1 1 d . . . . .
H10A H 0.5360 0.1673 0.4314 0.152 Uiso 1 1 calc R U . . .
H10B H 0.5141 0.2248 0.3305 0.152 Uiso 1 1 calc R U . . .
H10C H 0.6020 0.1819 0.3261 0.152 Uiso 1 1 calc R U . . .
C11 C 0.6707(5) 0.0149(5) 0.2593(9) 0.079(3) Uani 1 1 d . . . . .
H11A H 0.6752 0.0324 0.3454 0.095 Uiso 1 1 calc R U . . .
H11B H 0.6330 -0.0254 0.2573 0.095 Uiso 1 1 calc R U . . .
C12 C 0.7617(7) -0.0042(9) 0.2211(14) 0.125(6) Uani 1 1 d . . . . .
H12A H 0.7986 0.0364 0.2174 0.150 Uiso 1 1 calc R U . . .
H12B H 0.7900 -0.0354 0.2828 0.150 Uiso 1 1 calc R U . . .
C13 C 0.8306(11) -0.0537(16) 0.0487(18) 0.235(16) Uani 1 1 d . . . . .
H13A H 0.8666 -0.0810 0.1079 0.282 Uiso 1 1 calc R U . . .
H13B H 0.8628 -0.0130 0.0288 0.282 Uiso 1 1 calc R U . . .
H13C H 0.8169 -0.0795 -0.0274 0.282 Uiso 1 1 calc R U . . .
C14 C 0.5779(4) 0.3343(3) -0.1039(7) 0.0488(14) Uani 1 1 d . . . . .
C15 C 0.5804(4) 0.3006(4) -0.2254(6) 0.0476(14) Uani 1 1 d . . . . .
C16 C 0.6338(4) 0.2404(3) -0.2081(6) 0.0454(13) Uani 1 1 d . . . . .
C17 C 0.6667(4) 0.2385(3) -0.0779(6) 0.0410(11) Uani 1 1 d . . . . .
C18 C 0.6329(4) 0.2959(3) -0.0138(6) 0.0447(13) Uani 1 1 d . . . . .
C19 C 0.5372(4) 0.4022(4) -0.0831(10) 0.067(2) Uani 1 1 d . . . . .
H19A H 0.5228 0.4060 0.0047 0.080 Uiso 1 1 calc R U . . .
H19B H 0.4821 0.4062 -0.1361 0.080 Uiso 1 1 calc R U . . .
C20 C 0.5406(6) 0.3245(5) -0.3492(8) 0.071(2) Uani 1 1 d . . . . .
H20A H 0.5139 0.2864 -0.3951 0.085 Uiso 1 1 calc R U . . .
H20B H 0.5862 0.3442 -0.3970 0.085 Uiso 1 1 calc R U . . .
H20C H 0.4959 0.3583 -0.3359 0.085 Uiso 1 1 calc R U . . .
C21 C 0.6597(7) 0.1936(4) -0.3112(8) 0.070(2) Uani 1 1 d . . . . .
H21A H 0.6858 0.1526 -0.2745 0.084 Uiso 1 1 calc R U . . .
H21B H 0.7022 0.2161 -0.3607 0.084 Uiso 1 1 calc R U . . .
H21C H 0.6078 0.1818 -0.3647 0.084 Uiso 1 1 calc R U . . .
C22 C 0.7342(5) 0.1889(5) -0.0231(9) 0.065(2) Uani 1 1 d . . . . .
H22A H 0.7391 0.1933 0.0675 0.079 Uiso 1 1 calc R U . . .
H22B H 0.7909 0.1983 -0.0559 0.079 Uiso 1 1 calc R U . . .
H22C H 0.7160 0.1431 -0.0457 0.079 Uiso 1 1 calc R U . . .
C23 C 0.6571(5) 0.3155(5) 0.1195(8) 0.071(2) Uani 1 1 d . . . . .
H23A H 0.7144 0.3374 0.1251 0.085 Uiso 1 1 calc R U . . .
H23B H 0.6594 0.2752 0.1718 0.085 Uiso 1 1 calc R U . . .
H23C H 0.6132 0.3465 0.1482 0.085 Uiso 1 1 calc R U . . .
C24 C 0.6013(5) 0.4615(4) -0.1149(13) 0.089(3) Uani 1 1 d . . . . .
H24A H 0.6583 0.4546 -0.0682 0.107 Uiso 1 1 calc R U . . .
H24B H 0.6110 0.4599 -0.2046 0.107 Uiso 1 1 calc R U . . .
C25 C 0.5665(7) 0.5298(4) -0.0838(13) 0.089(3) Uani 1 1 d . . . . .
H25A H 0.5453 0.5293 0.0008 0.107 Uiso 1 1 calc R U . . .
H25B H 0.6137 0.5636 -0.0857 0.107 Uiso 1 1 calc R U . . .
C26 C 0.4645(9) 0.6115(5) -0.1511(12) 0.100(3) Uani 1 1 d . . . . .
H26A H 0.5131 0.6435 -0.1464 0.120 Uiso 1 1 calc R U . . .
H26B H 0.4360 0.6118 -0.0726 0.120 Uiso 1 1 calc R U . . .
H26C H 0.4221 0.6243 -0.2191 0.120 Uiso 1 1 calc R U . . .
C27 C 0.5032(4) 0.1277(3) -0.1054(6) 0.0380(12) Uani 1 1 d . . . . .
H27A H 0.4658 0.1113 -0.1774 0.046 Uiso 1 1 calc R U . . .
H27B H 0.5590 0.1028 -0.0942 0.046 Uiso 1 1 calc R U . . .
C28 C 0.4378(5) 0.2490(3) 0.0601(7) 0.0388(10) Uani 1 1 d . . . . .
H28A H 0.4688 0.2697 0.1339 0.047 Uiso 1 1 calc R U . . .
H28B H 0.3801 0.2699 0.0393 0.047 Uiso 1 1 calc R U . . .

loop_
_atom_site_aniso_label
_atom_site_aniso_U_11
_atom_site_aniso_U_22
_atom_site_aniso_U_33
_atom_site_aniso_U_23
_atom_site_aniso_U_13
_atom_site_aniso_U_12
Rh1 0.02993(16) 0.03630(17) 0.02747(16) -0.00115(16) 0.00080(12) 0.00419(15)
Rh2 0.02853(16) 0.0417(2) 0.02834(16) 0.00056(16) -0.00413(12) -0.00277(15)
S1 0.0300(6) 0.0541(8) 0.0411(7) 0.0008(6) -0.0043(5) -0.0023(5)
S2 0.0345(6) 0.0566(8) 0.0367(6) 0.0072(6) -0.0114(5) -0.0035(6)
O1 0.060(3) 0.067(3) 0.062(3) -0.004(3) -0.011(2) -0.021(3)
O2 0.037(2) 0.086(4) 0.075(3) 0.006(3) 0.001(2) 0.009(2)
O3 0.059(3) 0.087(4) 0.036(2) 0.000(2) -0.012(2) -0.010(2)
O4 0.059(3) 0.069(3) 0.071(3) 0.012(3) -0.019(3) 0.009(2)
O7 0.091(6) 0.191(11) 0.139(8) 0.047(8) 0.044(6) 0.069(6)
O8 0.096(5) 0.067(4) 0.125(6) -0.009(4) -0.021(4) -0.004(3)
C1 0.041(3) 0.044(3) 0.040(3) 0.011(2) 0.001(2) 0.008(2)
C2 0.068(4) 0.037(3) 0.038(3) 0.007(2) 0.002(3) -0.001(3)
C3 0.048(4) 0.090(6) 0.064(5) 0.039(4) -0.006(3) 0.000(4)
C4 0.080(5) 0.089(6) 0.044(3) 0.029(4) 0.029(3) 0.044(5)
C5 0.097(5) 0.042(3) 0.030(3) 0.001(2) -0.016(3) 0.009(3)
C6 0.043(4) 0.103(6) 0.089(6) 0.057(5) 0.014(4) 0.018(4)
C7 0.171(12) 0.045(4) 0.071(5) -0.010(4) 0.009(7) -0.005(5)
C8 0.068(6) 0.194(15) 0.157(12) 0.121(12) -0.023(7) -0.053(8)
C9 0.213(17) 0.207(15) 0.095(8) 0.072(10) 0.100(10) 0.164(15)
C10 0.239(17) 0.071(6) 0.059(5) 0.000(5) -0.069(8) -0.019(8)
C11 0.051(4) 0.103(6) 0.085(6) 0.047(5) 0.012(4) 0.028(4)
C12 0.057(5) 0.188(14) 0.134(11) 0.087(11) 0.025(6) 0.056(7)
C13 0.112(12) 0.45(4) 0.147(15) 0.12(2) 0.061(11) 0.140(19)
C14 0.036(3) 0.048(3) 0.062(4) -0.008(3) -0.004(3) -0.006(2)
C15 0.038(3) 0.060(4) 0.044(3) 0.005(3) -0.004(2) -0.006(3)
C16 0.042(3) 0.054(3) 0.042(3) 0.006(3) 0.010(2) -0.013(2)
C17 0.033(2) 0.051(3) 0.040(3) 0.006(2) 0.003(2) -0.006(2)
C18 0.030(2) 0.061(3) 0.042(3) -0.003(3) -0.006(2) -0.010(2)
C19 0.035(3) 0.049(4) 0.116(7) -0.014(4) 0.002(4) -0.003(3)
C20 0.073(5) 0.079(5) 0.059(4) 0.023(4) -0.011(4) -0.016(4)
C21 0.085(6) 0.069(5) 0.059(4) -0.007(4) 0.029(4) -0.012(4)
C22 0.036(3) 0.080(5) 0.081(5) 0.022(4) 0.009(3) -0.001(3)
C23 0.037(3) 0.117(7) 0.057(4) -0.035(5) -0.007(3) -0.008(4)
C24 0.046(4) 0.063(5) 0.157(10) -0.022(6) 0.006(5) -0.003(3)
C25 0.069(5) 0.055(4) 0.141(9) -0.019(5) -0.004(6) -0.014(4)
C26 0.124(9) 0.066(5) 0.107(8) 0.003(6) -0.020(7) -0.001(6)
C27 0.040(3) 0.045(3) 0.028(3) -0.002(2) 0.003(2) -0.001(2)
C28 0.041(3) 0.039(2) 0.037(2) -0.006(3) -0.001(2) 0.002(2)

loop_
_atom_type_symbol
_atom_type_description
_atom_type_scat_dispersion_real
_atom_type_scat_dispersion_imag
_atom_type_scat_source
C C 0.0033 0.0016
;
International Tables for Crystallography
(Vol. C, Tables 4.2.6.8 and 6.1.1.4)
;
H H 0.0000 0.0000
;
International Tables for Crystallography
(Vol. C, Table 6.1.1.4)
;
Rh Rh -1.1178 0.9187
;
International Tables for Crystallography
(Vol. C, Tables 4.2.6.8 and 6.1.1.4)
;
S S 0.1246 0.1234
;
International Tables for Crystallography
(Vol. C, Tables 4.2.6.8 and 6.1.1.4)
;
O O 0.0106 0.0060
;
International Tables for Crystallography
(Vol. C, Tables 4.2.6.8 and 6.1.1.4)
;

loop_
_geom_angle_atom_site_label_1
_geom_angle_atom_site_label_2
_geom_angle_atom_site_label_3
_geom_angle
_geom_angle_site_symmetry_1
_geom_angle_site_symmetry_3
_geom_angle_publ_flag
C27 Rh1 C28 100.0(3) . . ?
C27 Rh1 C3 124.8(3) . . ?
C28 Rh1 C3 134.9(3) . . ?
C27 Rh1 C4 155.5(2) . . ?
C28 Rh1 C4 101.2(3) . . ?
C3 Rh1 C4 37.3(4) . . ?
C27 Rh1 C2 94.7(2) . . ?
C28 Rh1 C2 157.6(2) . . ?
C3 Rh1 C2 36.7(3) . . ?
C4 Rh1 C2 61.5(3) . . ?
C27 Rh1 C1 96.1(2) . . ?
C28 Rh1 C1 123.7(2) . . ?
C3 Rh1 C1 61.9(2) . . ?
C4 Rh1 C1 61.7(2) . . ?
C2 Rh1 C1 37.0(2) . . ?
C27 Rh1 C5 128.4(3) . . ?
C28 Rh1 C5 96.5(3) . . ?
C3 Rh1 C5 61.5(3) . . ?
C4 Rh1 C5 36.6(3) . . ?
C2 Rh1 C5 61.1(2) . . ?
C1 Rh1 C5 36.7(2) . . ?
C27 Rh1 S1 84.86(17) . . ?
C28 Rh1 S1 84.6(2) . . ?
C3 Rh1 S1 93.64(19) . . ?
C4 Rh1 S1 109.2(2) . . ?
C2 Rh1 S1 113.76(18) . . ?
C1 Rh1 S1 150.76(16) . . ?
C5 Rh1 S1 145.5(2) . . ?
C27 Rh1 Rh2 50.18(17) . . ?
C28 Rh1 Rh2 50.1(2) . . ?
C3 Rh1 Rh2 175.0(3) . . ?
C4 Rh1 Rh2 147.1(3) . . ?
C2 Rh1 Rh2 139.17(19) . . ?
C1 Rh1 Rh2 116.59(15) . . ?
C5 Rh1 Rh2 120.6(2) . . ?
S1 Rh1 Rh2 86.35(4) . . ?
C28 Rh2 C27 99.6(3) . . ?
C28 Rh2 C14 100.1(2) . . ?
C27 Rh2 C14 157.0(2) . . ?
C28 Rh2 C15 134.5(3) . . ?
C27 Rh2 C15 125.6(3) . . ?
C14 Rh2 C15 38.0(3) . . ?
C28 Rh2 C16 157.5(2) . . ?
C27 Rh2 C16 95.1(2) . . ?
C14 Rh2 C16 62.7(2) . . ?
C15 Rh2 C16 37.1(2) . . ?
C28 Rh2 C18 95.9(2) . . ?
C27 Rh2 C18 128.6(2) . . ?
C14 Rh2 C18 37.1(2) . . ?
C15 Rh2 C18 62.0(2) . . ?
C16 Rh2 C18 61.6(2) . . ?
C28 Rh2 S2 84.8(2) . . ?
C27 Rh2 S2 84.48(17) . . ?
C14 Rh2 S2 109.08(16) . . ?
C15 Rh2 S2 93.46(16) . . ?
C16 Rh2 S2 113.59(17) . . ?
C18 Rh2 S2 145.87(17) . . ?
C28 Rh2 C17 123.7(2) . . ?
C27 Rh2 C17 97.4(2) . . ?
C14 Rh2 C17 61.5(2) . . ?
C15 Rh2 C17 61.2(2) . . ?
C16 Rh2 C17 36.6(2) . . ?
C18 Rh2 C17 36.3(2) . . ?
S2 Rh2 C17 150.17(15) . . ?
C28 Rh2 Rh1 50.05(16) . . ?
C27 Rh2 Rh1 49.89(17) . . ?
C14 Rh2 Rh1 146.14(19) . . ?
C15 Rh2 Rh1 175.46(19) . . ?
C16 Rh2 Rh1 139.31(17) . . ?
C18 Rh2 Rh1 120.09(16) . . ?
S2 Rh2 Rh1 86.28(4) . . ?
C17 Rh2 Rh1 117.67(14) . . ?
O2 S1 O1 115.0(4) . . ?
O2 S1 Rh1 115.6(3) . . ?
O1 S1 Rh1 114.4(2) . . ?
O2 S1 S2 108.6(3) . . ?
O1 S1 S2 106.9(2) . . ?
Rh1 S1 S2 93.55(6) . . ?
O4 S2 O3 115.3(3) . . ?
O4 S2 Rh2 115.2(2) . . ?
O3 S2 Rh2 113.9(2) . . ?
O4 S2 S1 108.1(3) . . ?
O3 S2 S1 107.9(2) . . ?
Rh2 S2 S1 93.81(6) . . ?
C13 O7 C12 116.4(15) . . ?
C26 O8 C25 111.3(8) . . ?
C5 C1 C2 106.7(6) . . ?
C5 C1 C6 126.8(7) . . ?
C2 C1 C6 126.3(7) . . ?
C5 C1 Rh1 71.7(3) . . ?
C2 C1 Rh1 70.8(3) . . ?
C6 C1 Rh1 126.2(4) . . ?
C3 C2 C1 108.9(6) . . ?
C3 C2 C7 126.0(8) . . ?
C1 C2 C7 125.0(8) . . ?
C3 C2 Rh1 71.1(4) . . ?
C1 C2 Rh1 72.2(3) . . ?
C7 C2 Rh1 125.4(5) . . ?
C2 C3 C4 107.8(7) . . ?
C2 C3 C8 125.0(11) . . ?
C4 C3 C8 127.1(11) . . ?
C2 C3 Rh1 72.2(4) . . ?
C4 C3 Rh1 71.7(4) . . ?
C8 C3 Rh1 125.3(6) . . ?
C5 C4 C3 107.7(6) . . ?
C5 C4 C9 127.6(12) . . ?
C3 C4 C9 124.5(12) . . ?
C5 C4 Rh1 72.6(4) . . ?
C3 C4 Rh1 70.9(4) . . ?
C9 C4 Rh1 126.0(6) . . ?
C4 C5 C1 108.8(6) . . ?
C4 C5 C10 124.7(10) . . ?
C1 C5 C10 126.3(10) . . ?
C4 C5 Rh1 70.8(4) . . ?
C1 C5 Rh1 71.5(3) . . ?
C10 C5 Rh1 127.7(5) . . ?
C1 C6 C11 113.8(6) . . ?
C1 C6 H6A 108.8 . . ?
C11 C6 H6A 108.8 . . ?
C1 C6 H6B 108.8 . . ?
C11 C6 H6B 108.8 . . ?
H6A C6 H6B 107.7 . . ?
C2 C7 H7A 109.5 . . ?
C2 C7 H7B 109.5 . . ?
H7A C7 H7B 109.5 . . ?
C2 C7 H7C 109.5 . . ?
H7A C7 H7C 109.5 . . ?
H7B C7 H7C 109.5 . . ?
C3 C8 H8A 109.5 . . ?
C3 C8 H8B 109.5 . . ?
H8A C8 H8B 109.5 . . ?
C3 C8 H8C 109.5 . . ?
H8A C8 H8C 109.5 . . ?
H8B C8 H8C 109.5 . . ?
C4 C9 H9A 109.5 . . ?
C4 C9 H9B 109.5 . . ?
H9A C9 H9B 109.5 . . ?
C4 C9 H9C 109.5 . . ?
H9A C9 H9C 109.5 . . ?
H9B C9 H9C 109.5 . . ?
C5 C10 H10A 109.5 . . ?
C5 C10 H10B 109.5 . . ?
H10A C10 H10B 109.5 . . ?
C5 C10 H10C 109.5 . . ?
H10A C10 H10C 109.5 . . ?
H10B C10 H10C 109.5 . . ?
C12 C11 C6 110.7(7) . . ?
C12 C11 H11A 109.5 . . ?
C6 C11 H11A 109.5 . . ?
C12 C11 H11B 109.5 . . ?
C6 C11 H11B 109.5 . . ?
H11A C11 H11B 108.1 . . ?
O7 C12 C11 108.6(11) . . ?
O7 C12 H12A 110.0 . . ?
C11 C12 H12A 110.0 . . ?
O7 C12 H12B 110.0 . . ?
C11 C12 H12B 110.0 . . ?
H12A C12 H12B 108.4 . . ?
O7 C13 H13A 109.5 . . ?
O7 C13 H13B 109.5 . . ?
H13A C13 H13B 109.5 . . ?
O7 C13 H13C 109.5 . . ?
H13A C13 H13C 109.5 . . ?
H13B C13 H13C 109.5 . . ?
C18 C14 C15 107.6(6) . . ?
C18 C14 C19 126.6(7) . . ?
C15 C14 C19 125.1(7) . . ?
C18 C14 Rh2 73.8(4) . . ?
C15 C14 Rh2 71.6(4) . . ?
C19 C14 Rh2 127.4(5) . . ?
C16 C15 C14 108.1(5) . . ?
C16 C15 C20 124.3(7) . . ?
C14 C15 C20 127.5(7) . . ?
C16 C15 Rh2 72.5(4) . . ?
C14 C15 Rh2 70.4(4) . . ?
C20 C15 Rh2 125.5(5) . . ?
C15 C16 C17 107.4(6) . . ?
C15 C16 C21 125.6(6) . . ?
C17 C16 C21 126.6(7) . . ?
C15 C16 Rh2 70.4(4) . . ?
C17 C16 Rh2 73.0(3) . . ?
C21 C16 Rh2 128.0(5) . . ?
C18 C17 C16 109.0(5) . . ?
C18 C17 C22 125.7(6) . . ?
C16 C17 C22 124.9(7) . . ?
C18 C17 Rh2 71.3(3) . . ?
C16 C17 Rh2 70.4(3) . . ?
C22 C17 Rh2 130.0(4) . . ?
C17 C18 C14 107.8(5) . . ?
C17 C18 C23 125.7(6) . . ?
C14 C18 C23 126.3(7) . . ?
C17 C18 Rh2 72.4(3) . . ?
C14 C18 Rh2 69.1(3) . . ?
C23 C18 Rh2 128.0(5) . . ?
C14 C19 C24 111.4(6) . . ?
C14 C19 H19A 109.4 . . ?
C24 C19 H19A 109.4 . . ?
C14 C19 H19B 109.4 . . ?
C24 C19 H19B 109.4 . . ?
H19A C19 H19B 108.0 . . ?
C15 C20 H20A 109.5 . . ?
C15 C20 H20B 109.5 . . ?
H20A C20 H20B 109.5 . . ?
C15 C20 H20C 109.5 . . ?
H20A C20 H20C 109.5 . . ?
H20B C20 H20C 109.5 . . ?
C16 C21 H21A 109.5 . . ?
C16 C21 H21B 109.5 . . ?
H21A C21 H21B 109.5 . . ?
C16 C21 H21C 109.5 . . ?
H21A C21 H21C 109.5 . . ?
H21B C21 H21C 109.5 . . ?
C17 C22 H22A 109.5 . . ?
C17 C22 H22B 109.5 . . ?
H22A C22 H22B 109.5 . . ?
C17 C22 H22C 109.5 . . ?
H22A C22 H22C 109.5 . . ?
H22B C22 H22C 109.5 . . ?
C18 C23 H23A 109.5 . . ?
C18 C23 H23B 109.5 . . ?
H23A C23 H23B 109.5 . . ?
C18 C23 H23C 109.5 . . ?
H23A C23 H23C 109.5 . . ?
H23B C23 H23C 109.5 . . ?
C25 C24 C19 112.9(8) . . ?
C25 C24 H24A 109.0 . . ?
C19 C24 H24A 109.0 . . ?
C25 C24 H24B 109.0 . . ?
C19 C24 H24B 109.0 . . ?
H24A C24 H24B 107.8 . . ?
O8 C25 C24 109.3(8) . . ?
O8 C25 H25A 109.8 . . ?
C24 C25 H25A 109.8 . . ?
O8 C25 H25B 109.8 . . ?
C24 C25 H25B 109.8 . . ?
H25A C25 H25B 108.3 . . ?
O8 C26 H26A 109.5 . . ?
O8 C26 H26B 109.5 . . ?
H26A C26 H26B 109.5 . . ?
O8 C26 H26C 109.5 . . ?
H26A C26 H26C 109.5 . . ?
H26B C26 H26C 109.5 . . ?
Rh1 C27 Rh2 79.9(2) . . ?
Rh1 C27 H27A 115.3 . . ?
Rh2 C27 H27A 115.3 . . ?
Rh1 C27 H27B 115.3 . . ?
Rh2 C27 H27B 115.3 . . ?
H27A C27 H27B 112.3 . . ?
Rh1 C28 Rh2 79.8(2) . . ?
Rh1 C28 H28A 115.3 . . ?
Rh2 C28 H28A 115.3 . . ?
Rh1 C28 H28B 115.3 . . ?
Rh2 C28 H28B 115.3 . . ?
H28A C28 H28B 112.3 . . ?

loop_
_geom_bond_atom_site_label_1
_geom_bond_atom_site_label_2
_geom_bond_distance
_geom_bond_site_symmetry_2
_geom_bond_publ_flag
Rh1 C27 2.048(6) . ?
Rh1 C28 2.053(6) . ?
Rh1 C3 2.221(8) . ?
Rh1 C4 2.231(6) . ?
Rh1 C2 2.234(6) . ?
Rh1 C1 2.252(5) . ?
Rh1 C5 2.255(6) . ?
Rh1 S1 2.2928(13) . ?
Rh1 Rh2 2.6363(5) . ?
Rh2 C28 2.055(7) . ?
Rh2 C27 2.057(6) . ?
Rh2 C14 2.216(6) . ?
Rh2 C15 2.231(7) . ?
Rh2 C16 2.260(6) . ?
Rh2 C18 2.278(5) . ?
Rh2 S2 2.2893(12) . ?
Rh2 C17 2.293(5) . ?
S1 O2 1.446(6) . ?
S1 O1 1.450(5) . ?
S1 S2 2.342(2) . ?
S2 O4 1.452(6) . ?
S2 O3 1.454(5) . ?
O7 C13 1.379(15) . ?
O7 C12 1.402(19) . ?
O8 C26 1.365(12) . ?
O8 C25 1.411(13) . ?
C1 C5 1.420(9) . ?
C1 C2 1.423(9) . ?
C1 C6 1.486(9) . ?
C2 C3 1.402(11) . ?
C2 C7 1.500(10) . ?
C3 C4 1.424(14) . ?
C3 C8 1.488(13) . ?
C4 C5 1.407(13) . ?
C4 C9 1.477(11) . ?
C5 C10 1.496(11) . ?
C6 C11 1.522(10) . ?
C6 H6A 0.9700 . ?
C6 H6B 0.9700 . ?
C7 H7A 0.9600 . ?
C7 H7B 0.9600 . ?
C7 H7C 0.9600 . ?
C8 H8A 0.9600 . ?
C8 H8B 0.9600 . ?
C8 H8C 0.9600 . ?
C9 H9A 0.9600 . ?
C9 H9B 0.9600 . ?
C9 H9C 0.9600 . ?
C10 H10A 0.9600 . ?
C10 H10B 0.9600 . ?
C10 H10C 0.9600 . ?
C11 C12 1.501(12) . ?
C11 H11A 0.9700 . ?
C11 H11B 0.9700 . ?
C12 H12A 0.9700 . ?
C12 H12B 0.9700 . ?
C13 H13A 0.9600 . ?
C13 H13B 0.9600 . ?
C13 H13C 0.9600 . ?
C14 C18 1.430(9) . ?
C14 C15 1.447(10) . ?
C14 C19 1.482(10) . ?
C15 C16 1.428(10) . ?
C15 C20 1.476(10) . ?
C16 C17 1.430(9) . ?
C16 C21 1.494(10) . ?
C17 C18 1.423(9) . ?
C17 C22 1.489(10) . ?
C18 C23 1.481(9) . ?
C19 C24 1.558(12) . ?
C19 H19A 0.9700 . ?
C19 H19B 0.9700 . ?
C20 H20A 0.9600 . ?
C20 H20B 0.9600 . ?
C20 H20C 0.9600 . ?
C21 H21A 0.9600 . ?
C21 H21B 0.9600 . ?
C21 H21C 0.9600 . ?
C22 H22A 0.9600 . ?
C22 H22B 0.9600 . ?
C22 H22C 0.9600 . ?
C23 H23A 0.9600 . ?
C23 H23B 0.9600 . ?
C23 H23C 0.9600 . ?
C24 C25 1.478(12) . ?
C24 H24A 0.9700 . ?
C24 H24B 0.9700 . ?
C25 H25A 0.9700 . ?
C25 H25B 0.9700 . ?
C26 H26A 0.9600 . ?
C26 H26B 0.9600 . ?
C26 H26C 0.9600 . ?
C27 H27A 0.9700 . ?
C27 H27B 0.9700 . ?
C28 H28A 0.9700 . ?
C28 H28B 0.9700 . ?

loop_
_geom_torsion_atom_site_label_1
_geom_torsion_atom_site_label_2
_geom_torsion_atom_site_label_3
_geom_torsion_atom_site_label_4
_geom_torsion
_geom_torsion_site_symmetry_1
_geom_torsion_site_symmetry_2
_geom_torsion_site_symmetry_3
_geom_torsion_site_symmetry_4
_geom_torsion_publ_flag
C5 C1 C2 C3 1.2(7) . . . . ?
C6 C1 C2 C3 176.7(6) . . . . ?
Rh1 C1 C2 C3 -62.0(5) . . . . ?
C5 C1 C2 C7 -175.6(7) . . . . ?
C6 C1 C2 C7 -0.2(10) . . . . ?
Rh1 C1 C2 C7 121.2(7) . . . . ?
C5 C1 C2 Rh1 63.2(4) . . . . ?
C6 C1 C2 Rh1 -121.3(6) . . . . ?
C1 C2 C3 C4 -0.6(8) . . . . ?
C7 C2 C3 C4 176.1(7) . . . . ?
Rh1 C2 C3 C4 -63.3(5) . . . . ?
C1 C2 C3 C8 -176.3(7) . . . . ?
C7 C2 C3 C8 0.5(12) . . . . ?
Rh1 C2 C3 C8 121.1(8) . . . . ?
C1 C2 C3 Rh1 62.7(4) . . . . ?
C7 C2 C3 Rh1 -120.6(7) . . . . ?
C2 C3 C4 C5 -0.2(8) . . . . ?
C8 C3 C4 C5 175.3(8) . . . . ?
Rh1 C3 C4 C5 -63.8(5) . . . . ?
C2 C3 C4 C9 -175.2(7) . . . . ?
C8 C3 C4 C9 0.3(13) . . . . ?
Rh1 C3 C4 C9 121.2(8) . . . . ?
C2 C3 C4 Rh1 63.6(5) . . . . ?
C8 C3 C4 Rh1 -120.9(8) . . . . ?
C3 C4 C5 C1 0.9(7) . . . . ?
C9 C4 C5 C1 175.8(8) . . . . ?
Rh1 C4 C5 C1 -61.7(4) . . . . ?
C3 C4 C5 C10 -174.2(7) . . . . ?
C9 C4 C5 C10 0.6(12) . . . . ?
Rh1 C4 C5 C10 123.1(7) . . . . ?
C3 C4 C5 Rh1 62.7(5) . . . . ?
C9 C4 C5 Rh1 -122.5(9) . . . . ?
C2 C1 C5 C4 -1.3(7) . . . . ?
C6 C1 C5 C4 -176.8(6) . . . . ?
Rh1 C1 C5 C4 61.3(4) . . . . ?
C2 C1 C5 C10 173.7(7) . . . . ?
C6 C1 C5 C10 -1.7(11) . . . . ?
Rh1 C1 C5 C10 -123.7(8) . . . . ?
C2 C1 C5 Rh1 -62.6(4) . . . . ?
C6 C1 C5 Rh1 122.0(6) . . . . ?
C5 C1 C6 C11 94.5(10) . . . . ?
C2 C1 C6 C11 -80.0(11) . . . . ?
Rh1 C1 C6 C11 -171.9(7) . . . . ?
C1 C6 C11 C12 167.0(11) . . . . ?
C13 O7 C12 C11 176.9(15) . . . . ?
C6 C11 C12 O7 -65.0(15) . . . . ?
C18 C14 C15 C16 2.3(7) . . . . ?
C19 C14 C15 C16 173.5(6) . . . . ?
Rh2 C14 C15 C16 -63.2(4) . . . . ?
C18 C14 C15 C20 -174.2(7) . . . . ?
C19 C14 C15 C20 -3.0(11) . . . . ?
Rh2 C14 C15 C20 120.3(7) . . . . ?
C18 C14 C15 Rh2 65.6(4) . . . . ?
C19 C14 C15 Rh2 -123.3(6) . . . . ?
C14 C15 C16 C17 -2.2(7) . . . . ?
C20 C15 C16 C17 174.5(6) . . . . ?
Rh2 C15 C16 C17 -64.0(4) . . . . ?
C14 C15 C16 C21 -174.9(6) . . . . ?
C20 C15 C16 C21 1.8(11) . . . . ?
Rh2 C15 C16 C21 123.3(7) . . . . ?
C14 C15 C16 Rh2 61.9(5) . . . . ?
C20 C15 C16 Rh2 -121.5(7) . . . . ?
C15 C16 C17 C18 1.2(7) . . . . ?
C21 C16 C17 C18 173.8(6) . . . . ?
Rh2 C16 C17 C18 -61.1(4) . . . . ?
C15 C16 C17 C22 -172.0(6) . . . . ?
C21 C16 C17 C22 0.6(10) . . . . ?
Rh2 C16 C17 C22 125.7(6) . . . . ?
C15 C16 C17 Rh2 62.3(4) . . . . ?
C21 C16 C17 Rh2 -125.1(7) . . . . ?
C16 C17 C18 C14 0.2(7) . . . . ?
C22 C17 C18 C14 173.4(6) . . . . ?
Rh2 C17 C18 C14 -60.4(4) . . . . ?
C16 C17 C18 C23 -174.8(6) . . . . ?
C22 C17 C18 C23 -1.6(10) . . . . ?
Rh2 C17 C18 C23 124.6(7) . . . . ?
C16 C17 C18 Rh2 60.6(4) . . . . ?
C22 C17 C18 Rh2 -126.3(6) . . . . ?
C15 C14 C18 C17 -1.6(7) . . . . ?
C19 C14 C18 C17 -172.6(6) . . . . ?
Rh2 C14 C18 C17 62.5(4) . . . . ?
C15 C14 C18 C23 173.4(6) . . . . ?
C19 C14 C18 C23 2.4(11) . . . . ?
Rh2 C14 C18 C23 -122.5(7) . . . . ?
C15 C14 C18 Rh2 -64.1(4) . . . . ?
C19 C14 C18 Rh2 124.9(7) . . . . ?
C18 C14 C19 C24 88.4(11) . . . . ?
C15 C14 C19 C24 -81.1(9) . . . . ?
Rh2 C14 C19 C24 -174.1(7) . . . . ?
C14 C19 C24 C25 -174.5(9) . . . . ?
C26 O8 C25 C24 -177.3(10) . . . . ?
C19 C24 C25 O8 -73.1(13) . . . . ?
